data_7029201
loop_
_publ_author_name
'Metherell, Alexander J.'
'Cullen, William'
'Stephenson, Andrew'
'Hunter, Christopher A.'
'Ward, Michael D.'

_publ_section_title
;
 Fac and mer isomers of Ru(II) tris(pyrazolyl-pyridine) complexes as
 models for the vertices of coordination cages: structural
 characterisation and hydrogen-bonding characteristics.
;
_journal_issue 1
_journal_name_full 'Dalton transactions (Cambridge, England : 2003)'
_journal_page_first 71
_journal_page_last 84
_journal_paper_doi 10.1039/c3dt52479e
_journal_volume 43
_journal_year 2014
_chemical_formula_moiety 'C24 H21 N9 Ru, C24 H18 N9 Ru, F6 P, 3(C7 H8)'
_chemical_formula_sum 'C69 H63 F6 N18 P Ru2'
_chemical_formula_weight 1491.48
_chemical_name_systematic
; 
 ? 
;
_space_group_IT_number 147
_symmetry_cell_setting trigonal
_symmetry_space_group_name_Hall '-P 3'
_symmetry_space_group_name_H-M 'P -3'
_atom_sites_solution_hydrogens geom
_atom_sites_solution_primary direct
_atom_sites_solution_secondary difmap
_audit_creation_method SHELXL-97
_cell_angle_alpha 90.00
_cell_angle_beta 90.00
_cell_angle_gamma 120.00
_cell_formula_units_Z 2
_cell_length_a 14.1604(10)
_cell_length_b 14.1604(10)
_cell_length_c 19.0761(14)
_cell_measurement_reflns_used 1353
_cell_measurement_temperature 100(2)
_cell_measurement_theta_max 22.36
_cell_measurement_theta_min 2.88
_cell_volume 3312.6(4)
_computing_cell_refinement 'Bruker SAINT'
_computing_data_collection 'Bruker APEX2'
_computing_data_reduction 'Bruker SAINT'
_computing_molecular_graphics 'Bruker SHELXTL'
_computing_publication_material 'Bruker SHELXTL'
_computing_structure_refinement 'SHELXL-97 (Sheldrick, 2008)'
_computing_structure_solution 'SHELXS-97 (Sheldrick, 2008)'
_diffrn_ambient_temperature 100(2)
_diffrn_measured_fraction_theta_full 0.995
_diffrn_measured_fraction_theta_max 0.995
_diffrn_measurement_device_type 'Bruker APEX-II CCD'
_diffrn_measurement_method '\f and \w scans'
_diffrn_radiation_monochromator graphite
_diffrn_radiation_source 'sealed tube'
_diffrn_radiation_type MoK\a
_diffrn_radiation_wavelength 0.71073
_diffrn_reflns_av_R_equivalents 0.0690
_diffrn_reflns_av_sigmaI/netI 0.0950
_diffrn_reflns_limit_h_max 18
_diffrn_reflns_limit_h_min -16
_diffrn_reflns_limit_k_max 18
_diffrn_reflns_limit_k_min -12
_diffrn_reflns_limit_l_max 24
_diffrn_reflns_limit_l_min -24
_diffrn_reflns_number 12287
_diffrn_reflns_theta_full 27.54
_diffrn_reflns_theta_max 27.54
_diffrn_reflns_theta_min 1.07
_exptl_absorpt_coefficient_mu 0.555
_exptl_absorpt_correction_T_max 0.9890
_exptl_absorpt_correction_T_min 0.9836
_exptl_absorpt_correction_type multi-scan
_exptl_absorpt_process_details sadabs
_exptl_crystal_colour red
_exptl_crystal_density_diffrn 1.495
_exptl_crystal_density_method 'not measured'
_exptl_crystal_description block
_exptl_crystal_F_000 1520
_exptl_crystal_size_max 0.03
_exptl_crystal_size_mid 0.02
_exptl_crystal_size_min 0.02
_refine_diff_density_max 0.807
_refine_diff_density_min -0.929
_refine_diff_density_rms 0.143
_refine_ls_extinction_method none
_refine_ls_goodness_of_fit_ref 1.074
_refine_ls_hydrogen_treatment constr
_refine_ls_matrix_type full
_refine_ls_number_parameters 292
_refine_ls_number_reflns 5090
_refine_ls_number_restraints 0
_refine_ls_restrained_S_all 1.074
_refine_ls_R_factor_all 0.0855
_refine_ls_R_factor_gt 0.0506
_refine_ls_shift/su_max 0.000
_refine_ls_shift/su_mean 0.000
_refine_ls_structure_factor_coef Fsqd
_refine_ls_weighting_details 'calc w=1/[\s^2^(Fo^2^)+(0.0701P)^2^+1.1150P] where P=(Fo^2^+2Fc^2^)/3'
_refine_ls_weighting_scheme calc
_refine_ls_wR_factor_gt 0.1218
_refine_ls_wR_factor_ref 0.1594
_reflns_number_gt 3485
_reflns_number_total 5090
_reflns_threshold_expression >2sigma(I)
_cod_data_source_file c3dt52479e.txt
_cod_data_source_block imw1546p-34thmarch
_cod_depositor_comments
;
The following automatic conversions were performed:

'_symmetry_cell_setting' value 'Trigonal' changed to 'trigonal'
according to
/usr/data/users/saulius/automatic-downloads/current/RSC/lib/dictionaries/cif_core.dic
dictionary named 'cif_core.dic' version 2.4.2 from 2011-04-26.

Automatic conversion script
Id: cif_fix_values 2281 2013-09-26 08:29:07Z andrius 

2018-05-29
Z value and formula fixed to values more according to usual
chemical conventions.                 miguel
;
_cod_original_formula_weight 745.74
_cod_original_formula_units_Z 4
_cod_original_sg_symbol_H-M 'P-3   '
_cod_original_formula_sum 'C34.50 H31.50 F3 N9 P0.50 Ru'
_cod_database_code 7029201

loop_
_symmetry_equiv_pos_as_xyz
'x, y, z'
'-y, x-y, z'
'-x+y, -x, z'
'-x, -y, -z'
'y, -x+y, -z'
'x-y, x, -z'

loop_
_atom_site_label
_atom_site_type_symbol
_atom_site_fract_x
_atom_site_fract_y
_atom_site_fract_z
_atom_site_U_iso_or_equiv
_atom_site_adp_type
_atom_site_occupancy
_atom_site_symmetry_multiplicity
_atom_site_calc_flag
_atom_site_refinement_flags
Ru1 Ru 0.3333 0.6667 0.08122(3) 0.01554(17) Uani 1 3 d S
N11A N 0.3625(3) 0.5603(3) 0.02259(19) 0.0213(8) Uani 1 1 d .
C12A C 0.3037(4) 0.4522(4) 0.0413(2) 0.0213(10) Uani 1 1 d .
C13A C 0.3053(4) 0.3712(4) 0.0004(3) 0.0305(11) Uani 1 1 d .
H13A H 0.2626 0.2966 0.0134 0.037 Uiso 1 1 calc R
C14A C 0.3699(5) 0.4006(5) -0.0593(3) 0.0364(13) Uani 1 1 d .
H14A H 0.3719 0.3463 -0.0876 0.044 Uiso 1 1 calc R
C15A C 0.4315(4) 0.5100(5) -0.0774(3) 0.0346(12) Uani 1 1 d .
H15A H 0.4771 0.5317 -0.1176 0.042 Uiso 1 1 calc R
C16A C 0.4256(4) 0.5860(4) -0.0362(2) 0.0266(11) Uani 1 1 d .
H16A H 0.4677 0.6606 -0.0492 0.032 Uiso 1 1 calc R
N21A N 0.1785(3) 0.4864(3) 0.19124(19) 0.0194(8) Uani 1 1 d .
H21A H 0.1660 0.5279 0.2196 0.09(3) Uiso 1 1 calc R
N22A N 0.2428(3) 0.5214(3) 0.13426(19) 0.0172(8) Uani 1 1 d .
C23A C 0.2401(4) 0.4326(4) 0.1045(2) 0.0199(9) Uani 1 1 d .
C24A C 0.1719(4) 0.3399(4) 0.1439(3) 0.0244(10) Uani 1 1 d .
H24A H 0.1543 0.2668 0.1351 0.029 Uiso 1 1 calc R
C25A C 0.1360(4) 0.3776(4) 0.1984(3) 0.0236(10) Uani 1 1 d .
H25A H 0.0889 0.3341 0.2350 0.028 Uiso 1 1 calc R
Ru2 Ru 0.3333 0.6667 0.38397(3) 0.01390(17) Uani 1 3 d S
N11B N 0.2184(3) 0.5329(3) 0.44042(19) 0.0172(8) Uani 1 1 d .
C12B C 0.2021(3) 0.4334(3) 0.4191(2) 0.0186(9) Uani 1 1 d .
C13B C 0.1278(4) 0.3375(4) 0.4534(3) 0.0234(10) Uani 1 1 d .
H13B H 0.1167 0.2691 0.4376 0.028 Uiso 1 1 calc R
C14B C 0.0708(4) 0.3428(4) 0.5102(3) 0.0297(11) Uani 1 1 d .
H14B H 0.0211 0.2783 0.5346 0.036 Uiso 1 1 calc R
C15B C 0.0867(4) 0.4442(4) 0.5316(3) 0.0285(11) Uani 1 1 d .
H15B H 0.0479 0.4495 0.5706 0.034 Uiso 1 1 calc R
C16B C 0.1597(4) 0.5363(4) 0.4954(2) 0.0232(10) Uani 1 1 d .
H16B H 0.1691 0.6048 0.5095 0.028 Uiso 1 1 calc R
N21B N 0.3912(3) 0.5310(3) 0.27941(19) 0.0178(8) Uani 1 1 d .
N22B N 0.3330(3) 0.5391(3) 0.33226(18) 0.0157(7) Uani 1 1 d .
C23B C 0.2696(3) 0.4390(3) 0.3601(2) 0.0166(9) Uani 1 1 d .
C24B C 0.2869(4) 0.3630(4) 0.3241(2) 0.0223(10) Uani 1 1 d .
H24B H 0.2534 0.2867 0.3320 0.027 Uiso 1 1 calc R
C25B C 0.3643(4) 0.4250(4) 0.2741(2) 0.0226(10) Uani 1 1 d .
H25B H 0.3942 0.3972 0.2409 0.027 Uiso 1 1 calc R
P1 P 1.0000 1.0000 0.5000 0.0209(6) Uani 1 6 d S
F1 F 0.9619(3) 0.8960(3) 0.45183(19) 0.0545(10) Uani 1 1 d .
P2 P 0.0000 0.0000 0.0000 0.0310(7) Uani 1 6 d S
F2 F 0.0914(5) 0.0881(6) 0.0447(4) 0.161(3) Uani 1 1 d .
C1S C 0.7602(5) 0.6163(6) 0.2915(4) 0.0518(17) Uani 1 1 d .
C2S C 0.8098(5) 0.7172(6) 0.3225(3) 0.0501(17) Uani 1 1 d .
H2S H 0.7968 0.7221 0.3709 0.060 Uiso 1 1 calc R
C3S C 0.8774(5) 0.8116(6) 0.2866(4) 0.0569(18) Uani 1 1 d .
H3S H 0.9090 0.8801 0.3098 0.068 Uiso 1 1 calc R
C4S C 0.8986(5) 0.8061(6) 0.2182(4) 0.0552(18) Uani 1 1 d .
H4S H 0.9456 0.8709 0.1932 0.066 Uiso 1 1 calc R
C5S C 0.8527(5) 0.7078(7) 0.1849(4) 0.058(2) Uani 1 1 d .
H5S H 0.8680 0.7046 0.1367 0.070 Uiso 1 1 calc R
C6S C 0.7834(5) 0.6116(6) 0.2211(4) 0.0555(18) Uani 1 1 d .
H6S H 0.7522 0.5433 0.1977 0.067 Uiso 1 1 calc R
C7S C 0.6827(7) 0.5137(7) 0.3306(5) 0.095(3) Uani 1 1 d .
H7S1 H 0.7219 0.5012 0.3685 0.143 Uiso 1 1 calc R
H7S2 H 0.6527 0.4516 0.2982 0.143 Uiso 1 1 calc R
H7S3 H 0.6231 0.5215 0.3503 0.143 Uiso 1 1 calc R

loop_
_atom_site_aniso_label
_atom_site_aniso_U_11
_atom_site_aniso_U_22
_atom_site_aniso_U_33
_atom_site_aniso_U_23
_atom_site_aniso_U_13
_atom_site_aniso_U_12
Ru1 0.0163(2) 0.0163(2) 0.0140(3) 0.000 0.000 0.00815(11)
N11A 0.022(2) 0.029(2) 0.0150(19) -0.0039(16) -0.0015(15) 0.0143(17)
C12A 0.023(2) 0.021(2) 0.023(2) -0.0052(19) -0.0056(19) 0.014(2)
C13A 0.031(3) 0.029(3) 0.033(3) -0.009(2) -0.007(2) 0.017(2)
C14A 0.044(3) 0.044(3) 0.032(3) -0.015(3) -0.007(3) 0.030(3)
C15A 0.037(3) 0.047(3) 0.025(3) -0.003(2) 0.007(2) 0.025(3)
C16A 0.027(3) 0.029(3) 0.024(3) 0.000(2) 0.003(2) 0.014(2)
N21A 0.0171(19) 0.0227(19) 0.0165(19) 0.0012(16) -0.0011(15) 0.0085(16)
N22A 0.0150(18) 0.0179(19) 0.0177(19) -0.0019(15) -0.0024(15) 0.0074(15)
C23A 0.020(2) 0.019(2) 0.022(2) -0.0028(18) -0.0064(19) 0.0109(19)
C24A 0.025(2) 0.017(2) 0.030(3) -0.002(2) -0.006(2) 0.010(2)
C25A 0.022(2) 0.020(2) 0.025(3) 0.0020(19) -0.007(2) 0.007(2)
Ru2 0.0135(2) 0.0135(2) 0.0147(3) 0.000 0.000 0.00676(11)
N11B 0.0144(17) 0.0154(18) 0.0192(19) 0.0019(15) -0.0021(15) 0.0055(15)
C12B 0.018(2) 0.015(2) 0.020(2) 0.0031(17) -0.0058(18) 0.0056(18)
C13B 0.017(2) 0.017(2) 0.030(3) 0.0027(19) -0.004(2) 0.0047(18)
C14B 0.022(2) 0.025(3) 0.035(3) 0.014(2) 0.009(2) 0.006(2)
C15B 0.025(3) 0.034(3) 0.028(3) 0.008(2) 0.009(2) 0.016(2)
C16B 0.019(2) 0.026(2) 0.025(2) 0.003(2) 0.0046(19) 0.011(2)
N21B 0.0219(19) 0.0207(19) 0.0177(18) -0.0040(15) -0.0013(15) 0.0158(16)
N22B 0.0197(18) 0.0177(18) 0.0130(18) -0.0011(14) -0.0030(15) 0.0118(15)
C23B 0.021(2) 0.015(2) 0.016(2) -0.0006(17) -0.0032(18) 0.0101(18)
C24B 0.027(2) 0.018(2) 0.024(2) -0.0023(19) -0.009(2) 0.013(2)
C25B 0.031(3) 0.023(2) 0.022(2) -0.0005(19) 0.000(2) 0.020(2)
P1 0.0185(9) 0.0185(9) 0.0259(16) 0.000 0.000 0.0092(4)
F1 0.070(3) 0.0352(19) 0.055(2) -0.0209(17) -0.008(2) 0.0240(19)
P2 0.0328(11) 0.0328(11) 0.0274(17) 0.000 0.000 0.0164(5)
F2 0.143(6) 0.135(6) 0.171(6) -0.078(5) -0.095(5) 0.043(4)
C1S 0.040(4) 0.067(5) 0.058(4) 0.022(4) 0.002(3) 0.034(3)
C2S 0.048(4) 0.086(5) 0.040(4) -0.008(4) -0.007(3) 0.051(4)
C3S 0.044(4) 0.058(4) 0.076(5) -0.008(4) -0.014(4) 0.031(4)
C4S 0.034(3) 0.058(4) 0.070(5) 0.014(4) -0.004(3) 0.020(3)
C5S 0.048(4) 0.106(6) 0.040(4) 0.008(4) 0.005(3) 0.052(4)
C6S 0.048(4) 0.058(4) 0.072(5) -0.020(4) -0.021(4) 0.035(4)
C7S 0.067(5) 0.090(6) 0.120(8) 0.062(6) 0.003(5) 0.033(5)

loop_
_atom_type_symbol
_atom_type_description
_atom_type_scat_dispersion_real
_atom_type_scat_dispersion_imag
_atom_type_scat_source
C C 0.0033 0.0016 'International Tables Vol C Tables 4.2.6.8 and 6.1.1.4'
H H 0.0000 0.0000 'International Tables Vol C Tables 4.2.6.8 and 6.1.1.4'
N N 0.0061 0.0033 'International Tables Vol C Tables 4.2.6.8 and 6.1.1.4'
F F 0.0171 0.0103 'International Tables Vol C Tables 4.2.6.8 and 6.1.1.4'
P P 0.1023 0.0942 'International Tables Vol C Tables 4.2.6.8 and 6.1.1.4'
Ru Ru -1.2594 0.8363 'International Tables Vol C Tables 4.2.6.8 and 6.1.1.4'

loop_
_geom_angle_atom_site_label_1
_geom_angle_atom_site_label_2
_geom_angle_atom_site_label_3
_geom_angle
_geom_angle_site_symmetry_1
_geom_angle_site_symmetry_3
N22A Ru1 N22A 98.03(13) . 3_565
N22A Ru1 N22A 98.03(13) . 2_665
N22A Ru1 N22A 98.03(13) 3_565 2_665
N22A Ru1 N11A 90.84(14) . 3_565
N22A Ru1 N11A 77.89(14) 3_565 3_565
N22A Ru1 N11A 170.72(14) 2_665 3_565
N22A Ru1 N11A 170.72(14) . 2_665
N22A Ru1 N11A 90.84(14) 3_565 2_665
N22A Ru1 N11A 77.89(14) 2_665 2_665
N11A Ru1 N11A 93.73(14) 3_565 2_665
N22A Ru1 N11A 77.90(14) . .
N22A Ru1 N11A 170.72(14) 3_565 .
N22A Ru1 N11A 90.84(14) 2_665 .
N11A Ru1 N11A 93.73(14) 3_565 .
N11A Ru1 N11A 93.73(14) 2_665 .
C16A N11A C12A 117.5(4) . .
C16A N11A Ru1 126.1(3) . .
C12A N11A Ru1 116.0(3) . .
N11A C12A C13A 121.4(4) . .
N11A C12A C23A 113.7(4) . .
C13A C12A C23A 124.9(4) . .
C14A C13A C12A 119.4(5) . .
C14A C13A H13A 120.3 . .
C12A C13A H13A 120.3 . .
C13A C14A C15A 119.4(5) . .
C13A C14A H14A 120.3 . .
C15A C14A H14A 120.3 . .
C16A C15A C14A 118.9(5) . .
C16A C15A H15A 120.5 . .
C14A C15A H15A 120.5 . .
N11A C16A C15A 123.4(5) . .
N11A C16A H16A 118.3 . .
C15A C16A H16A 118.3 . .
N22A N21A C25A 109.6(4) . .
N22A N21A H21A 125.2 . .
C25A N21A H21A 125.2 . .
N21A N22A C23A 107.2(4) . .
N21A N22A Ru1 137.1(3) . .
C23A N22A Ru1 115.6(3) . .
N22A C23A C24A 109.3(4) . .
N22A C23A C12A 116.3(4) . .
C24A C23A C12A 134.4(4) . .
C25A C24A C23A 104.9(4) . .
C25A C24A H24A 127.6 . .
C23A C24A H24A 127.6 . .
N21A C25A C24A 109.0(4) . .
N21A C25A H25A 125.5 . .
C24A C25A H25A 125.5 . .
N22B Ru2 N22B 98.92(12) . 3_565
N22B Ru2 N22B 98.92(12) . 2_665
N22B Ru2 N22B 98.92(12) 3_565 2_665
N22B Ru2 N11B 87.86(14) . 2_665
N22B Ru2 N11B 172.94(14) 3_565 2_665
N22B Ru2 N11B 77.93(14) 2_665 2_665
N22B Ru2 N11B 77.93(14) . .
N22B Ru2 N11B 87.86(14) 3_565 .
N22B Ru2 N11B 172.94(14) 2_665 .
N11B Ru2 N11B 95.56(13) 2_665 .
N22B Ru2 N11B 172.94(14) . 3_565
N22B Ru2 N11B 77.93(14) 3_565 3_565
N22B Ru2 N11B 87.86(14) 2_665 3_565
N11B Ru2 N11B 95.56(13) 2_665 3_565
N11B Ru2 N11B 95.56(13) . 3_565
C16B N11B C12B 118.4(4) . .
C16B N11B Ru2 125.7(3) . .
C12B N11B Ru2 115.9(3) . .
N11B C12B C13B 121.3(4) . .
N11B C12B C23B 113.9(4) . .
C13B C12B C23B 124.8(4) . .
C14B C13B C12B 119.6(4) . .
C14B C13B H13B 120.2 . .
C12B C13B H13B 120.2 . .
C13B C14B C15B 119.2(4) . .
C13B C14B H14B 120.4 . .
C15B C14B H14B 120.4 . .
C16B C15B C14B 119.0(5) . .
C16B C15B H15B 120.5 . .
C14B C15B H15B 120.5 . .
N11B C16B C15B 122.5(4) . .
N11B C16B H16B 118.7 . .
C15B C16B H16B 118.7 . .
N22B N21B C25B 107.7(4) . .
N21B N22B C23B 108.7(3) . .
N21B N22B Ru2 134.7(3) . .
C23B N22B Ru2 116.2(3) . .
N22B C23B C24B 109.5(4) . .
N22B C23B C12B 115.9(4) . .
C24B C23B C12B 134.7(4) . .
C25B C24B C23B 103.8(4) . .
C25B C24B H24B 128.1 . .
C23B C24B H24B 128.1 . .
N21B C25B C24B 110.3(4) . .
N21B C25B H25B 124.9 . .
C24B C25B H25B 124.9 . .
F1 P1 F1 89.73(19) 4_776 6_656
F1 P1 F1 90.27(19) 4_776 3_675
F1 P1 F1 180.000(1) 6_656 3_675
F1 P1 F1 90.27(19) 4_776 2_765
F1 P1 F1 90.27(19) 6_656 2_765
F1 P1 F1 89.73(19) 3_675 2_765
F1 P1 F1 89.73(19) 4_776 5_566
F1 P1 F1 89.73(19) 6_656 5_566
F1 P1 F1 90.27(19) 3_675 5_566
F1 P1 F1 180.000(1) 2_765 5_566
F1 P1 F1 179.999(1) 4_776 .
F1 P1 F1 90.27(19) 6_656 .
F1 P1 F1 89.73(19) 3_675 .
F1 P1 F1 89.73(19) 2_765 .
F1 P1 F1 90.27(19) 5_566 .
F2 P2 F2 179.998(1) . 4
F2 P2 F2 88.0(4) . 5
F2 P2 F2 92.0(4) 4 5
F2 P2 F2 92.0(4) . 2
F2 P2 F2 88.0(4) 4 2
F2 P2 F2 180.0(6) 5 2
F2 P2 F2 88.0(4) . 6
F2 P2 F2 92.0(4) 4 6
F2 P2 F2 92.0(4) 5 6
F2 P2 F2 88.0(4) 2 6
F2 P2 F2 92.0(4) . 3
F2 P2 F2 88.0(4) 4 3
F2 P2 F2 88.0(4) 5 3
F2 P2 F2 92.0(4) 2 3
F2 P2 F2 180.0(6) 6 3
C2S C1S C6S 117.2(6) . .
C2S C1S C7S 122.4(7) . .
C6S C1S C7S 120.4(8) . .
C1S C2S C3S 122.8(7) . .
C1S C2S H2S 118.6 . .
C3S C2S H2S 118.6 . .
C4S C3S C2S 119.5(7) . .
C4S C3S H3S 120.3 . .
C2S C3S H3S 120.3 . .
C3S C4S C5S 120.2(7) . .
C3S C4S H4S 119.9 . .
C5S C4S H4S 119.9 . .
C4S C5S C6S 120.5(6) . .
C4S C5S H5S 119.8 . .
C6S C5S H5S 119.8 . .
C1S C6S C5S 119.8(6) . .
C1S C6S H6S 120.1 . .
C5S C6S H6S 120.1 . .
C1S C7S H7S1 109.5 . .
C1S C7S H7S2 109.5 . .
H7S1 C7S H7S2 109.5 . .
C1S C7S H7S3 109.5 . .
H7S1 C7S H7S3 109.5 . .
H7S2 C7S H7S3 109.5 . .

loop_
_geom_bond_atom_site_label_1
_geom_bond_atom_site_label_2
_geom_bond_distance
_geom_bond_site_symmetry_2
Ru1 N22A 2.065(4) .
Ru1 N22A 2.065(4) 3_565
Ru1 N22A 2.065(4) 2_665
Ru1 N11A 2.077(4) 3_565
Ru1 N11A 2.077(4) 2_665
Ru1 N11A 2.077(4) .
N11A C16A 1.365(6) .
N11A C12A 1.374(6) .
C12A C13A 1.396(6) .
C12A C23A 1.446(6) .
C13A C14A 1.388(7) .
C13A H13A 0.9500 .
C14A C15A 1.389(8) .
C14A H14A 0.9500 .
C15A C16A 1.369(7) .
C15A H15A 0.9500 .
C16A H16A 0.9500 .
N21A N22A 1.343(5) .
N21A C25A 1.352(6) .
N21A H21A 0.8800 .
N22A C23A 1.362(5) .
C23A C24A 1.398(6) .
C24A C25A 1.376(7) .
C24A H24A 0.9500 .
C25A H25A 0.9500 .
Ru2 N22B 2.057(3) .
Ru2 N22B 2.057(3) 3_565
Ru2 N22B 2.057(3) 2_665
Ru2 N11B 2.077(3) 2_665
Ru2 N11B 2.077(3) .
Ru2 N11B 2.077(3) 3_565
N11B C16B 1.355(6) .
N11B C12B 1.370(5) .
C12B C13B 1.396(6) .
C12B C23B 1.452(6) .
C13B C14B 1.376(7) .
C13B H13B 0.9500 .
C14B C15B 1.398(7) .
C14B H14B 0.9500 .
C15B C16B 1.377(6) .
C15B H15B 0.9500 .
C16B H16B 0.9500 .
N21B N22B 1.342(5) .
N21B C25B 1.356(5) .
N22B C23B 1.351(5) .
C23B C24B 1.398(6) .
C24B C25B 1.385(7) .
C24B H24B 0.9500 .
C25B H25B 0.9500 .
P1 F1 1.584(3) 4_776
P1 F1 1.584(3) 6_656
P1 F1 1.584(3) 3_675
P1 F1 1.584(3) 2_765
P1 F1 1.584(3) 5_566
P1 F1 1.584(3) .
P2 F2 1.531(5) .
P2 F2 1.531(5) 4
P2 F2 1.531(5) 5
P2 F2 1.531(5) 2
P2 F2 1.531(5) 6
P2 F2 1.531(5) 3
C1S C2S 1.372(9) .
C1S C6S 1.391(9) .
C1S C7S 1.510(9) .
C2S C3S 1.376(10) .
C2S H2S 0.9500 .
C3S C4S 1.350(10) .
C3S H3S 0.9500 .
C4S C5S 1.364(10) .
C4S H4S 0.9500 .
C5S C6S 1.400(10) .
C5S H5S 0.9500 .
C6S H6S 0.9500 .
C7S H7S1 0.9800 .
C7S H7S2 0.9800 .
C7S H7S3 0.9800 .

loop_
_geom_torsion_atom_site_label_1
_geom_torsion_atom_site_label_2
_geom_torsion_atom_site_label_3
_geom_torsion_atom_site_label_4
_geom_torsion
_geom_torsion_site_symmetry_1
N22A Ru1 N11A C16A 179.3(4) .
N22A Ru1 N11A C16A 114.5(9) 3_565
N22A Ru1 N11A C16A -82.7(4) 2_665
N11A Ru1 N11A C16A 89.3(3) 3_565
N11A Ru1 N11A C16A -4.7(4) 2_665
N22A Ru1 N11A C12A 6.1(3) .
N22A Ru1 N11A C12A -58.6(10) 3_565
N22A Ru1 N11A C12A 104.2(3) 2_665
N11A Ru1 N11A C12A -83.9(4) 3_565
N11A Ru1 N11A C12A -177.9(3) 2_665
C16A N11A C12A C13A -2.2(6) .
Ru1 N11A C12A C13A 171.6(3) .
C16A N11A C12A C23A 179.4(4) .
Ru1 N11A C12A C23A -6.8(5) .
N11A C12A C13A C14A 1.8(7) .
C23A C12A C13A C14A 179.9(5) .
C12A C13A C14A C15A -0.1(8) .
C13A C14A C15A C16A -1.0(8) .
C12A N11A C16A C15A 1.1(7) .
Ru1 N11A C16A C15A -172.0(4) .
C14A C15A C16A N11A 0.5(8) .
C25A N21A N22A C23A 0.5(5) .
C25A N21A N22A Ru1 176.9(3) .
N22A Ru1 N22A N21A -9.0(4) 3_565
N22A Ru1 N22A N21A 90.3(3) 2_665
N11A Ru1 N22A N21A -86.9(4) 3_565
N11A Ru1 N22A N21A 153.6(8) 2_665
N11A Ru1 N22A N21A 179.5(4) .
N22A Ru1 N22A C23A 167.1(3) 3_565
N22A Ru1 N22A C23A -93.5(4) 2_665
N11A Ru1 N22A C23A 89.3(3) 3_565
N11A Ru1 N22A C23A -30.2(10) 2_665
N11A Ru1 N22A C23A -4.4(3) .
N21A N22A C23A C24A 0.1(5) .
Ru1 N22A C23A C24A -177.1(3) .
N21A N22A C23A C12A 179.4(4) .
Ru1 N22A C23A C12A 2.2(5) .
N11A C12A C23A N22A 3.0(6) .
C13A C12A C23A N22A -175.2(4) .
N11A C12A C23A C24A -177.9(5) .
C13A C12A C23A C24A 3.8(8) .
N22A C23A C24A C25A -0.7(5) .
C12A C23A C24A C25A -179.8(5) .
N22A N21A C25A C24A -1.0(5) .
C23A C24A C25A N21A 1.1(5) .
N22B Ru2 N11B C16B -178.1(4) .
N22B Ru2 N11B C16B -78.5(4) 3_565
N22B Ru2 N11B C16B 117.8(11) 2_665
N11B Ru2 N11B C16B 95.3(3) 2_665
N11B Ru2 N11B C16B -0.9(4) 3_565
N22B Ru2 N11B C12B 1.9(3) .
N22B Ru2 N11B C12B 101.5(3) 3_565
N22B Ru2 N11B C12B -62.2(12) 2_665
N11B Ru2 N11B C12B -84.7(4) 2_665
N11B Ru2 N11B C12B 179.1(3) 3_565
C16B N11B C12B C13B -0.7(6) .
Ru2 N11B C12B C13B 179.3(3) .
C16B N11B C12B C23B -179.6(4) .
Ru2 N11B C12B C23B 0.4(5) .
N11B C12B C13B C14B -0.9(7) .
C23B C12B C13B C14B 178.0(4) .
C12B C13B C14B C15B 1.3(7) .
C13B C14B C15B C16B -0.3(7) .
C12B N11B C16B C15B 1.8(7) .
Ru2 N11B C16B C15B -178.2(3) .
C14B C15B C16B N11B -1.3(7) .
C25B N21B N22B C23B -0.2(5) .
C25B N21B N22B Ru2 171.7(3) .
N22B Ru2 N22B N21B 98.7(3) 3_565
N22B Ru2 N22B N21B -1.9(4) 2_665
N11B Ru2 N22B N21B -79.3(4) 2_665
N11B Ru2 N22B N21B -175.4(4) .
N11B Ru2 N22B N21B 161.6(10) 3_565
N22B Ru2 N22B C23B -89.9(4) 3_565
N22B Ru2 N22B C23B 169.5(3) 2_665
N11B Ru2 N22B C23B 92.1(3) 2_665
N11B Ru2 N22B C23B -4.1(3) .
N11B Ru2 N22B C23B -27.0(13) 3_565
N21B N22B C23B C24B -0.1(5) .
Ru2 N22B C23B C24B -173.6(3) .
N21B N22B C23B C12B 179.1(3) .
Ru2 N22B C23B C12B 5.5(5) .
N11B C12B C23B N22B -3.8(5) .
C13B C12B C23B N22B 177.3(4) .
N11B C12B C23B C24B 175.0(5) .
C13B C12B C23B C24B -3.9(8) .
N22B C23B C24B C25B 0.3(5) .
C12B C23B C24B C25B -178.6(5) .
N22B N21B C25B C24B 0.4(5) .
C23B C24B C25B N21B -0.4(5) .
C6S C1S C2S C3S 1.9(9) .
C7S C1S C2S C3S -177.6(6) .
C1S C2S C3S C4S -1.3(10) .
C2S C3S C4S C5S 0.4(10) .
C3S C4S C5S C6S 0.0(10) .
C2S C1S C6S C5S -1.5(9) .
C7S C1S C6S C5S 178.0(6) .
C4S C5S C6S C1S 0.6(10) .
